data_8103182
loop_
_publ_author_name
'Chong Zhen Mei'
'Peng Zhang'
'Wen Wen Shan'

_publ_section_title
;
 Crystal structure of hexaaqua-bis(1,1'-biphenyl-2,2',6,6'-tetracarboxylic
 acid)cadmium(II) tetrahydrate, [Cd(H2O)6](C16H9O8)2 &#x00B7; 4H2O
;
_journal_issue 3
_journal_name_full 'Zeitschrift f\"ur Kristallographie - New Crystal Structures'
_journal_page_first 383
_journal_volume 226
_journal_year 2011
_chemical_formula_moiety '2(C16 H9 O8), Cd H12 O6, 4(H2 O)'
_chemical_formula_sum 'C32 H38 Cd O26'
_chemical_formula_weight 951.02
_space_group_IT_number 2
_symmetry_cell_setting triclinic
_symmetry_space_group_name_Hall '-P 1'
_symmetry_space_group_name_H-M 'P -1'
_atom_sites_solution_hydrogens geom
_atom_sites_solution_primary direct
_atom_sites_solution_secondary difmap
_audit_creation_method SHELXL-97
_audit_update_record
;
2011-02-25 # Formatted by publCIF
;
_cell_angle_alpha 65.374(2)
_cell_angle_beta 87.066(3)
_cell_angle_gamma 76.325(2)
_cell_formula_units_Z 1
_cell_length_a 8.0610(11)
_cell_length_b 10.8567(14)
_cell_length_c 12.2892(16)
_cell_measurement_reflns_used 2250
_cell_measurement_temperature 296(2)
_cell_measurement_theta_max 25.650
_cell_measurement_theta_min 2.1505
_cell_volume 948.6(2)
_computing_cell_refinement 'APEX 2'
_computing_data_collection 'APEX 2(Bruker, 2009)[8]'
_computing_data_reduction 'SAINT(Bruker, 2009)[8]'
_computing_molecular_graphics 'Diamond (Brandenburg, 1999)[9]'
_computing_publication_material 'SHELXTL (Sheldrick, 2008)[11]'
_computing_structure_refinement 'SHELXL-97 (Sheldrick, 1997)[10]'
_computing_structure_solution 'SHELXS-97 (Sheldrick, 2008)[8]'
_diffrn_ambient_temperature 296(2)
_diffrn_measured_fraction_theta_full 0.997
_diffrn_measured_fraction_theta_max 0.997
_diffrn_measurement_device_type 'Bruker Smart APEX II CCD area detector'
_diffrn_measurement_method '\w scans'
_diffrn_radiation_monochromator graphite
_diffrn_radiation_source 'fine-focus sealed tube'
_diffrn_radiation_type MoK\a
_diffrn_radiation_wavelength 0.71073
_diffrn_reflns_av_R_equivalents 0.0209
_diffrn_reflns_av_sigmaI/netI 0.0364
_diffrn_reflns_limit_h_max 9
_diffrn_reflns_limit_h_min -9
_diffrn_reflns_limit_k_max 12
_diffrn_reflns_limit_k_min -12
_diffrn_reflns_limit_l_max 14
_diffrn_reflns_limit_l_min -9
_diffrn_reflns_number 5229
_diffrn_reflns_theta_full 24.99
_diffrn_reflns_theta_max 24.99
_diffrn_reflns_theta_min 1.83
_exptl_absorpt_coefficient_mu 0.676
_exptl_absorpt_correction_T_max 0.9053
_exptl_absorpt_correction_T_min 0.8879
_exptl_absorpt_correction_type multi-scan
_exptl_absorpt_process_details 'SADABS(Bruker, 2009)'
_exptl_crystal_colour blue
_exptl_crystal_density_diffrn 1.665
_exptl_crystal_density_method 'not measured'
_exptl_crystal_description block
_exptl_crystal_F_000 486
_exptl_crystal_size_max 0.18
_exptl_crystal_size_mid 0.16
_exptl_crystal_size_min 0.15
_refine_diff_density_max 0.511
_refine_diff_density_min -0.355
_refine_diff_density_rms 0.066
_refine_ls_extinction_method none
_refine_ls_goodness_of_fit_ref 1.095
_refine_ls_hydrogen_treatment constr
_refine_ls_matrix_type full
_refine_ls_number_parameters 270
_refine_ls_number_reflns 3336
_refine_ls_number_restraints 0
_refine_ls_restrained_S_all 1.095
_refine_ls_R_factor_all 0.0456
_refine_ls_R_factor_gt 0.0376
_refine_ls_shift/su_max 0.000
_refine_ls_shift/su_mean 0.000
_refine_ls_structure_factor_coef Fsqd
_refine_ls_weighting_details 'calc w=1/[\s^2^(Fo^2^)+(0.0701P)^2^+0.0000P] where P=(Fo^2^+2Fc^2^)/3'
_refine_ls_weighting_scheme calc
_refine_ls_wR_factor_gt 0.1057
_refine_ls_wR_factor_ref 0.1105
_reflns_number_gt 2910
_reflns_number_total 3336
_reflns_threshold_expression >2sigma(I)
_cod_data_source_file 1267-3478.cff
_cod_data_source_block 1
_cod_original_sg_symbol_Hall '-P 1 '
_cod_original_sg_symbol_H-M P-1
_cod_database_code 8103182

loop_
_symmetry_equiv_pos_as_xyz
'x, y, z'
'-x, -y, -z'

loop_
_atom_site_label
_atom_site_type_symbol
_atom_site_fract_x
_atom_site_fract_y
_atom_site_fract_z
_atom_site_U_iso_or_equiv
_atom_site_adp_type
_atom_site_occupancy
_atom_site_symmetry_multiplicity
_atom_site_calc_flag
_atom_site_refinement_flags
O1 O 1.2250(3) -0.03876(19) 0.30974(18) 0.0364(5) Uani 1 1 d .
O2 O 1.1440(2) 0.0118(2) 0.12603(18) 0.0352(5) Uani 1 1 d .
H2 H 1.0970 0.0806 0.0668 0.053 Uiso 1 1 calc R
O3 O 0.6195(3) 0.5927(2) 0.0939(2) 0.0471(6) Uani 1 1 d .
H3 H 0.5169 0.6227 0.0974 0.071 Uiso 1 1 calc R
O4 O 0.5523(3) 0.3885(2) 0.1922(2) 0.0479(6) Uani 1 1 d .
O5 O 0.9711(2) 0.2002(2) -0.05255(17) 0.0312(4) Uani 1 1 d .
O6 O 0.7044(2) 0.30277(19) -0.12286(17) 0.0329(4) Uani 1 1 d .
O7 O 0.8371(4) 0.1732(3) 0.4122(2) 0.0705(9) Uani 1 1 d .
O8 O 0.7382(4) -0.0134(3) 0.5045(2) 0.0590(7) Uani 1 1 d .
H8 H 0.7612 -0.0020 0.5633 0.088 Uiso 1 1 calc R
C1 C 1.1544(3) 0.0465(3) 0.2126(3) 0.0266(6) Uani 1 1 d .
C2 C 1.0832(3) 0.1967(3) 0.1907(2) 0.0231(5) Uani 1 1 d .
C3 C 1.1952(3) 0.2778(3) 0.1851(3) 0.0289(6) Uani 1 1 d .
H3A H 1.3122 0.2387 0.1981 0.035 Uiso 1 1 calc R
C4 C 1.1324(3) 0.4169(3) 0.1600(3) 0.0315(6) Uani 1 1 d .
H4 H 1.2073 0.4724 0.1546 0.038 Uiso 1 1 calc R
C5 C 0.9591(3) 0.4738(3) 0.1431(2) 0.0273(6) Uani 1 1 d .
H5 H 0.9182 0.5682 0.1249 0.033 Uiso 1 1 calc R
C6 C 0.8442(3) 0.3932(3) 0.1525(2) 0.0236(5) Uani 1 1 d .
C7 C 0.6575(3) 0.4554(3) 0.1473(3) 0.0290(6) Uani 1 1 d .
C8 C 0.9061(3) 0.2515(2) 0.1759(2) 0.0218(5) Uani 1 1 d .
C9 C 0.7922(3) 0.1568(2) 0.1848(2) 0.0219(5) Uani 1 1 d .
C10 C 0.7481(3) 0.1450(3) 0.0819(2) 0.0252(6) Uani 1 1 d .
C11 C 0.8112(3) 0.2225(3) -0.0392(2) 0.0248(6) Uani 1 1 d .
C12 C 0.6460(3) 0.0550(3) 0.0887(3) 0.0333(6) Uani 1 1 d .
H12 H 0.6137 0.0501 0.0193 0.040 Uiso 1 1 calc R
C13 C 0.5929(4) -0.0265(3) 0.1973(3) 0.0378(7) Uani 1 1 d .
H13 H 0.5274 -0.0880 0.2013 0.045 Uiso 1 1 calc R
C14 C 0.6359(4) -0.0178(3) 0.3004(3) 0.0333(6) Uani 1 1 d .
H14 H 0.5992 -0.0732 0.3736 0.040 Uiso 1 1 calc R
C15 C 0.7351(3) 0.0745(3) 0.2952(2) 0.0249(5) Uani 1 1 d .
C16 C 0.7751(4) 0.0852(3) 0.4075(3) 0.0313(6) Uani 1 1 d .
Cd1 Cd 0.5000 0.5000 0.5000 0.04710(16) Uani 1 2 d S
O1W O 0.3555(4) 0.6901(2) 0.3443(2) 0.0741(9) Uani 1 1 d .
H1WA H 0.3186 0.7000 0.2769 0.089 Uiso 1 1 d R
H1WB H 0.3327 0.7702 0.3453 0.089 Uiso 1 1 d R
O2W O 0.7323(4) 0.4923(3) 0.3894(3) 0.0793(9) Uani 1 1 d .
H2WA H 0.7776 0.4186 0.3798 0.095 Uiso 1 1 d R
H2WB H 0.7964 0.5488 0.3591 0.095 Uiso 1 1 d R
O3W O 0.4123(4) 0.3661(3) 0.4218(3) 0.0739(8) Uani 1 1 d .
H3WA H 0.3227 0.3349 0.4400 0.089 Uiso 1 1 d R
H3WB H 0.4630 0.3347 0.3730 0.089 Uiso 1 1 d R
O4W O 0.0495(5) 0.3246(5) 0.6961(3) 0.1184(15) Uani 1 1 d .
H4WA H -0.0377 0.3318 0.7369 0.142 Uiso 1 1 d R
H4WB H 0.1244 0.2532 0.7405 0.142 Uiso 1 1 d R
O5W O 0.0845(4) 0.3168(3) 0.4712(3) 0.0775(9) Uani 1 1 d .
H5WA H 0.0575 0.2857 0.5438 0.093 Uiso 1 1 d R
H5WB H 0.0959 0.2516 0.4482 0.093 Uiso 1 1 d R

loop_
_atom_site_aniso_label
_atom_site_aniso_U_11
_atom_site_aniso_U_22
_atom_site_aniso_U_33
_atom_site_aniso_U_23
_atom_site_aniso_U_13
_atom_site_aniso_U_12
O1 0.0465(12) 0.0284(10) 0.0279(11) -0.0093(9) -0.0065(9) 0.0001(9)
O2 0.0410(11) 0.0320(10) 0.0332(12) -0.0197(9) -0.0078(9) 0.0037(8)
O3 0.0331(11) 0.0315(11) 0.0631(16) -0.0110(11) 0.0067(11) -0.0003(9)
O4 0.0278(10) 0.0381(11) 0.0794(18) -0.0264(12) 0.0109(11) -0.0088(9)
O5 0.0280(10) 0.0403(11) 0.0276(11) -0.0158(9) 0.0034(8) -0.0094(8)
O6 0.0357(10) 0.0316(10) 0.0260(11) -0.0099(9) -0.0020(8) -0.0013(8)
O7 0.123(2) 0.0831(19) 0.0303(14) -0.0243(13) 0.0140(14) -0.0707(19)
O8 0.106(2) 0.0562(15) 0.0246(12) -0.0149(11) 0.0071(13) -0.0424(14)
C1 0.0228(12) 0.0318(14) 0.0288(15) -0.0160(13) 0.0027(11) -0.0071(11)
C2 0.0238(12) 0.0266(13) 0.0204(13) -0.0125(11) 0.0017(10) -0.0033(10)
C3 0.0218(13) 0.0363(14) 0.0322(15) -0.0176(13) 0.0003(11) -0.0067(11)
C4 0.0320(14) 0.0316(14) 0.0347(16) -0.0133(13) 0.0007(12) -0.0153(11)
C5 0.0329(14) 0.0235(12) 0.0281(15) -0.0126(11) 0.0046(11) -0.0089(11)
C6 0.0251(13) 0.0249(12) 0.0211(13) -0.0110(11) 0.0028(10) -0.0042(10)
C7 0.0294(14) 0.0309(14) 0.0305(15) -0.0171(12) 0.0030(12) -0.0066(11)
C8 0.0273(13) 0.0240(12) 0.0164(12) -0.0099(10) 0.0024(10) -0.0079(10)
C9 0.0178(12) 0.0205(12) 0.0281(14) -0.0124(11) 0.0007(10) -0.0012(9)
C10 0.0238(12) 0.0286(13) 0.0252(14) -0.0147(12) -0.0016(11) -0.0028(10)
C11 0.0298(14) 0.0239(12) 0.0271(15) -0.0166(12) 0.0026(11) -0.0069(10)
C12 0.0342(15) 0.0434(16) 0.0333(16) -0.0237(14) 0.0042(12) -0.0150(13)
C13 0.0379(16) 0.0421(16) 0.0436(19) -0.0217(15) 0.0086(14) -0.0219(13)
C14 0.0352(15) 0.0335(14) 0.0319(16) -0.0117(13) 0.0086(12) -0.0143(12)
C15 0.0219(12) 0.0281(13) 0.0254(14) -0.0127(11) 0.0027(10) -0.0045(10)
C16 0.0325(14) 0.0328(14) 0.0300(16) -0.0136(13) 0.0060(12) -0.0105(12)
Cd1 0.0644(3) 0.0367(2) 0.0278(2) -0.00942(15) 0.00064(15) 0.00312(15)
O1W 0.137(3) 0.0340(12) 0.0307(13) -0.0122(11) -0.0200(15) 0.0202(14)
O2W 0.0783(19) 0.0783(19) 0.0558(18) -0.0210(16) 0.0240(15) 0.0103(15)
O3W 0.104(2) 0.0767(19) 0.0620(19) -0.0438(16) 0.0321(17) -0.0364(17)
O4W 0.094(3) 0.225(5) 0.081(3) -0.094(3) 0.040(2) -0.069(3)
O5W 0.107(2) 0.0680(18) 0.0582(18) -0.0361(16) -0.0062(16) -0.0020(16)

loop_
_atom_type_symbol
_atom_type_description
_atom_type_scat_dispersion_real
_atom_type_scat_dispersion_imag
_atom_type_scat_source
C C 0.0033 0.0016 'International Tables Vol C Tables 4.2.6.8 and 6.1.1.4'
H H 0.0000 0.0000 'International Tables Vol C Tables 4.2.6.8 and 6.1.1.4'
Cd Cd -0.8075 1.2024 'International Tables Vol C Tables 4.2.6.8 and 6.1.1.4'
O O 0.0106 0.0060 'International Tables Vol C Tables 4.2.6.8 and 6.1.1.4'

loop_
_geom_angle_atom_site_label_1
_geom_angle_atom_site_label_2
_geom_angle_atom_site_label_3
_geom_angle
_geom_angle_site_symmetry_1
_geom_angle_site_symmetry_3
C1 O2 H2 109.5 . .
C7 O3 H3 109.5 . .
C16 O8 H8 109.5 . .
O1 C1 O2 121.2(2) . .
O1 C1 C2 120.6(2) . .
O2 C1 C2 118.2(2) . .
C3 C2 C8 121.4(2) . .
C3 C2 C1 119.0(2) . .
C8 C2 C1 119.6(2) . .
C4 C3 C2 119.6(2) . .
C4 C3 H3A 120.2 . .
C2 C3 H3A 120.2 . .
C5 C4 C3 120.0(2) . .
C5 C4 H4 120.0 . .
C3 C4 H4 120.0 . .
C4 C5 C6 121.3(2) . .
C4 C5 H5 119.4 . .
C6 C5 H5 119.4 . .
C5 C6 C8 119.5(2) . .
C5 C6 C7 119.2(2) . .
C8 C6 C7 121.1(2) . .
O4 C7 O3 123.1(2) . .
O4 C7 C6 124.0(2) . .
O3 C7 C6 112.7(2) . .
C2 C8 C6 118.1(2) . .
C2 C8 C9 118.5(2) . .
C6 C8 C9 123.4(2) . .
C10 C9 C15 118.8(2) . .
C10 C9 C8 119.4(2) . .
C15 C9 C8 121.7(2) . .
C12 C10 C9 120.3(2) . .
C12 C10 C11 116.9(2) . .
C9 C10 C11 122.8(2) . .
O6 C11 O5 122.7(2) . .
O6 C11 C10 118.7(2) . .
O5 C11 C10 118.6(2) . .
C13 C12 C10 120.4(3) . .
C13 C12 H12 119.8 . .
C10 C12 H12 119.8 . .
C12 C13 C14 120.5(3) . .
C12 C13 H13 119.8 . .
C14 C13 H13 119.8 . .
C13 C14 C15 120.1(3) . .
C13 C14 H14 119.9 . .
C15 C14 H14 119.9 . .
C14 C15 C9 119.9(2) . .
C14 C15 C16 119.0(2) . .
C9 C15 C16 121.1(2) . .
O7 C16 O8 121.5(3) . .
O7 C16 C15 125.0(3) . .
O8 C16 C15 113.5(2) . .
O1W Cd1 O1W 180.00(12) . 2_666
O1W Cd1 O2W 90.24(11) . .
O1W Cd1 O2W 89.76(11) 2_666 .
O1W Cd1 O2W 89.76(11) . 2_666
O1W Cd1 O2W 90.24(11) 2_666 2_666
O2W Cd1 O2W 180.000(1) . 2_666
O1W Cd1 O3W 91.95(11) . 2_666
O1W Cd1 O3W 88.05(11) 2_666 2_666
O2W Cd1 O3W 93.20(11) . 2_666
O2W Cd1 O3W 86.80(11) 2_666 2_666
O1W Cd1 O3W 88.05(11) . .
O1W Cd1 O3W 91.95(11) 2_666 .
O2W Cd1 O3W 86.80(11) . .
O2W Cd1 O3W 93.20(12) 2_666 .
O3W Cd1 O3W 180.0 2_666 .
Cd1 O1W H1WA 131.1 . .
Cd1 O1W H1WB 121.2 . .
H1WA O1W H1WB 107.7 . .
Cd1 O2W H2WA 120.3 . .
Cd1 O2W H2WB 131.6 . .
H2WA O2W H2WB 107.7 . .
Cd1 O3W H3WA 125.1 . .
Cd1 O3W H3WB 128.1 . .
H3WA O3W H3WB 106.7 . .
H4WA O4W H4WB 107.7 . .
H5WA O5W H5WB 107.7 . .

loop_
_geom_bond_atom_site_label_1
_geom_bond_atom_site_label_2
_geom_bond_distance
_geom_bond_site_symmetry_2
O1 C1 1.227(3) .
O2 C1 1.280(3) .
O2 H2 0.8200 .
O3 C7 1.317(3) .
O3 H3 0.8200 .
O4 C7 1.208(3) .
O5 C11 1.269(3) .
O6 C11 1.244(3) .
O7 C16 1.200(4) .
O8 C16 1.306(4) .
O8 H8 0.8200 .
C1 C2 1.506(3) .
C2 C3 1.383(4) .
C2 C8 1.400(3) .
C3 C4 1.378(4) .
C3 H3A 0.9300 .
C4 C5 1.375(4) .
C4 H4 0.9300 .
C5 C6 1.388(4) .
C5 H5 0.9300 .
C6 C8 1.407(3) .
C6 C7 1.489(4) .
C8 C9 1.502(3) .
C9 C10 1.395(4) .
C9 C15 1.404(4) .
C10 C12 1.394(4) .
C10 C11 1.504(4) .
C12 C13 1.373(4) .
C12 H12 0.9300 .
C13 C14 1.375(4) .
C13 H13 0.9300 .
C14 C15 1.402(4) .
C14 H14 0.9300 .
C15 C16 1.491(4) .
Cd1 O1W 2.254(2) .
Cd1 O1W 2.254(2) 2_666
Cd1 O2W 2.263(3) .
Cd1 O2W 2.263(3) 2_666
Cd1 O3W 2.293(3) 2_666
Cd1 O3W 2.293(3) .
O1W H1WA 0.8499 .
O1W H1WB 0.8499 .
O2W H2WA 0.8499 .
O2W H2WB 0.8500 .
O3W H3WA 0.8499 .
O3W H3WB 0.8499 .
O4W H4WA 0.8500 .
O4W H4WB 0.8499 .
O5W H5WA 0.8499 .
O5W H5WB 0.8501 .

loop_
_geom_hbond_atom_site_label_D
_geom_hbond_atom_site_label_H
_geom_hbond_atom_site_label_A
_geom_hbond_distance_DH
_geom_hbond_distance_HA
_geom_hbond_distance_DA
_geom_hbond_angle_DHA
_geom_hbond_site_symmetry_A
O2 H2 O5 0.82 1.68 2.483(3) 167.5 .
O5W H5WB O7 0.85 2.55 3.082(4) 121.3 1_455
O5W H5WB O8 0.85 2.45 3.159(4) 141.3 2_656
O5W H5WA O4W 0.85 2.08 2.798(5) 142.2 .
O4W H4WA O6 0.85 2.62 3.462(4) 169.2 1_456
O4W H4WA O5 0.85 2.37 2.914(4) 122.0 1_456
O3W H3WB O4 0.85 2.18 2.920(4) 145.5 .
O3W H3WA O5W 0.85 1.98 2.805(5) 164.2 .
O2W H2WB O4W 0.85 1.96 2.806(5) 174.9 2_666
O2W H2WA O5W 0.85 2.56 2.973(4) 110.9 1_655
O2W H2WA O7 0.85 2.45 3.260(4) 158.6 .
O1W H1WB O1 0.85 1.92 2.737(3) 161.3 1_465
O1W H1WA O6 0.85 1.93 2.755(3) 165.0 2_665
O8 H8 O1 0.82 1.80 2.617(3) 170.4 2_756
O3 H3 O6 0.82 1.85 2.660(3) 171.4 2_665

loop_
_geom_torsion_atom_site_label_1
_geom_torsion_atom_site_label_2
_geom_torsion_atom_site_label_3
_geom_torsion_atom_site_label_4
_geom_torsion
O1 C1 C2 C3 68.3(4)
O2 C1 C2 C3 -109.5(3)
O1 C1 C2 C8 -112.1(3)
O2 C1 C2 C8 70.2(3)
C8 C2 C3 C4 -2.4(4)
C1 C2 C3 C4 177.2(2)
C2 C3 C4 C5 1.2(4)
C3 C4 C5 C6 1.1(4)
C4 C5 C6 C8 -2.2(4)
C4 C5 C6 C7 173.0(3)
C5 C6 C7 O4 -154.5(3)
C8 C6 C7 O4 20.6(4)
C5 C6 C7 O3 22.1(4)
C8 C6 C7 O3 -162.8(3)
C3 C2 C8 C6 1.3(4)
C1 C2 C8 C6 -178.4(2)
C3 C2 C8 C9 -179.2(2)
C1 C2 C8 C9 1.2(4)
C5 C6 C8 C2 1.0(4)
C7 C6 C8 C2 -174.1(2)
C5 C6 C8 C9 -178.5(2)
C7 C6 C8 C9 6.4(4)
C2 C8 C9 C10 -89.6(3)
C6 C8 C9 C10 89.9(3)
C2 C8 C9 C15 87.4(3)
C6 C8 C9 C15 -93.1(3)
C15 C9 C10 C12 1.3(4)
C8 C9 C10 C12 178.4(2)
C15 C9 C10 C11 -176.5(2)
C8 C9 C10 C11 0.6(3)
C12 C10 C11 O6 60.7(3)
C9 C10 C11 O6 -121.4(3)
C12 C10 C11 O5 -117.2(3)
C9 C10 C11 O5 60.6(3)
C9 C10 C12 C13 -2.3(4)
C11 C10 C12 C13 175.6(2)
C10 C12 C13 C14 1.7(4)
C12 C13 C14 C15 -0.2(4)
C13 C14 C15 C9 -0.8(4)
C13 C14 C15 C16 178.0(3)
C10 C9 C15 C14 0.2(4)
C8 C9 C15 C14 -176.8(2)
C10 C9 C15 C16 -178.6(2)
C8 C9 C15 C16 4.4(4)
C14 C15 C16 O7 -168.9(3)
C9 C15 C16 O7 9.9(5)
C14 C15 C16 O8 12.0(4)
C9 C15 C16 O8 -169.2(3)
